data_7251845
loop_
_publ_author_name
'Alexander, Carlson'
'Cheung, Tsz-Lam'
'Kumar, Chowan Ashok'
'Hor, Catherine H. H.'
'Li, Huishan'
'Zou, Xiuzhi'
'Parker, David'

_publ_section_title
;
 Synthesis and preliminary assessment of fluorescent probes based on the
 competitive GPCR antagonists vismodegib and masupirdine
;
_journal_issue 20
_journal_name_full 'RSC Advances'
_journal_page_first 17745
_journal_page_last 17752
_journal_paper_doi 10.1039/D6RA01214K
_journal_volume 16
_journal_year 2026
_chemical_compound_source
;
?
;
_chemical_formula_moiety ' C19 H20 O7 '
_chemical_formula_sum 'C19 H20 O7'
_chemical_formula_weight 360.36
_space_group_IT_number 14
_space_group_name_Hall '-P 2yn'
_space_group_name_H-M_alt 'P 1 21/n 1'
_symmetry_cell_setting monoclinic
_symmetry_space_group_name_H-M 'P 1 21/n 1'
_atom_sites_solution_hydrogens geom
_atom_sites_solution_primary direct
_audit_block_doi 10.5517/cc8h5d9
_audit_creation_date 04-29-04
_audit_creation_method CRYSTALS_ver_12-03-99
_audit_update_record
;
2004-10-15 deposited with the CCDC.	2026-03-16 downloaded from the CCDC.
;
_cell_angle_alpha 90
_cell_angle_beta 94.8911(6)
_cell_angle_gamma 90
_cell_formula_units_Z 4
_cell_length_a 8.81620(10)
_cell_length_b 10.3256(2)
_cell_length_c 19.0296(3)
_cell_measurement_reflns_used 32339
_cell_measurement_temperature 200
_cell_measurement_theta_max 27
_cell_measurement_theta_min 3
_cell_volume 1726.00(5)
_computing_cell_refinement
;
Denzo/Scalepack (Otwinowski & Minor, 1996)
;
_computing_data_collection
;
COLLECT (Nonius BV, 1997)
;
_computing_data_reduction
;
Denzo/Scalepack (Otwinowski & Minor, 1996)
;
_computing_molecular_graphics
;
CAMERON (Watkin et al 1996)
;
_computing_publication_material
;
CRYSTALS (Watkin et al 2003)
;
_computing_structure_refinement
;
CRYSTALS (Watkin et al 2003)
;
_computing_structure_solution
;
SIR92 (Altomare et al, 1994)
;
_diffrn_ambient_temperature 200
_diffrn_measured_fraction_theta_full 0.997
_diffrn_measured_fraction_theta_max 0.994
_diffrn_measurement_device_type
;
Nonius Kappa CCD
;
_diffrn_measurement_method ' \f and \w scans with CCD '
_diffrn_radiation_monochromator graphite
_diffrn_radiation_type 'Mo K\a'
_diffrn_radiation_wavelength 0.71073
_diffrn_reflns_av_R_equivalents 0.05
_diffrn_reflns_limit_h_max 11
_diffrn_reflns_limit_h_min -11
_diffrn_reflns_limit_k_max 13
_diffrn_reflns_limit_k_min -13
_diffrn_reflns_limit_l_max 24
_diffrn_reflns_limit_l_min -24
_diffrn_reflns_number 33220
_diffrn_reflns_theta_full 26.961
_diffrn_reflns_theta_max 27.511
_diffrn_reflns_theta_min 2.637
_diffrn_standards_decay_% 0.00
_diffrn_standards_interval_count 0
_diffrn_standards_interval_time 0
_diffrn_standards_number 0
_exptl_absorpt_coefficient_mu 0.106
_exptl_absorpt_correction_T_max 0.990
_exptl_absorpt_correction_T_min 0.975
_exptl_absorpt_correction_type integration
_exptl_absorpt_process_details
;
via Gaussian method (Coppens, 1970) implemented in maXus (2000)
;
_exptl_crystal_colour ' colourless '
_exptl_crystal_density_diffrn 1.387
_exptl_crystal_density_meas ?
_exptl_crystal_description ' block '
_exptl_crystal_F_000 760
_exptl_crystal_size_max 0.34
_exptl_crystal_size_mid 0.18
_exptl_crystal_size_min 0.12
_refine_diff_density_max 0.25
_refine_diff_density_min -0.15
_refine_ls_extinction_coef 220(40)
_refine_ls_extinction_method 'Larson 1970 Crystallographic Computing eq 22'
_refine_ls_goodness_of_fit_ref 1.1120
_refine_ls_hydrogen_treatment noref
_refine_ls_matrix_type full
_refine_ls_number_parameters 236
_refine_ls_number_reflns 2621
_refine_ls_number_restraints 0
_refine_ls_R_factor_all 0.0371
_refine_ls_R_factor_gt 0.0318
_refine_ls_shift/su_max 0.000480
_refine_ls_structure_factor_coef F
_refine_ls_weighting_details
;
Method, part 1, Chebychev polynomial, (Watkin, 1994, Prince, 1982)
[weight] = 1.0/[A~0~*T~0~(x)+A~1~*T~1~(x) ... +A~n-1~]*T~n-1~(x)]
where A~i~ are the Chebychev coefficients listed below and x= Fcalc/Fmax
Method = Robust Weighting (Prince, 1982)
W = [weight] * [1-(deltaF/6*sigmaF)^2^]^2^
A~i~ are:
0.749 0.292 0.448
;
_refine_ls_weighting_scheme calc
_refine_ls_wR_factor_all 0.0424
_refine_ls_wR_factor_gt 0.0386
_refine_ls_wR_factor_ref 0.0386
_reflns_limit_h_max 11
_reflns_limit_h_min -11
_reflns_limit_k_max 13
_reflns_limit_k_min 0
_reflns_limit_l_max 24
_reflns_limit_l_min 0
_reflns_number_gt 2621
_reflns_number_total 3955
_reflns_threshold_expression I>3.00u(I)
_cod_data_source_file d6ra01214k2.cif
_cod_data_source_block mss043
_cod_depositor_comments
;
The following automatic conversions were performed:

data item '_symmetry_cell_setting' value 'Monoclinic' was changed to
'monoclinic' in accordance with the
/home/data/users/saulius/crontab/automatic-downloads/rss-feeds/RSC/lib/dictionaries/cif_core.dic
dictionary named 'cif_core.dic' version 2.4.2 last updated on
2011-04-26.

data item '_exptl_crystal_density_meas' value 'not measured' was
changed to '?' -- the value is perceived as not measured.

Automatic conversion script
Id: cif_fix_values 8170 2020-07-09 18:12:32Z antanas 
;
_cod_original_cell_volume 1726.01(5)
_cod_original_sg_symbol_H-M 'P 1 21/n 1 '
_cod_original_formula_sum ' C19 H20 O7 '
_cod_database_code 7251845

loop_
_symmetry_equiv_pos_as_xyz
x,y,z
-x,-y,-z
-x+1/2,y+1/2,-z+1/2
x+1/2,-y+1/2,z+1/2

loop_
_atom_site_label
_atom_site_type_symbol
_atom_site_fract_x
_atom_site_fract_y
_atom_site_fract_z
_atom_site_U_iso_or_equiv
_atom_site_occupancy
_atom_site_adp_type
_atom_site_refinement_flags_posn
_atom_site_refinement_flags_adp
_atom_site_refinement_flags_occupancy
_atom_site_disorder_assembly
_atom_site_disorder_group
_atom_site_attached_hydrogens
C1 C 0.51969(17) 0.64914(14) 0.68369(7) 0.0339 1.0000 Uani . . . . . .
O2 O 0.64801(11) 0.62657(10) 0.64039(5) 0.0362 1.0000 Uani . . . . . .
C3 C 0.62877(15) 0.51380(13) 0.60486(7) 0.0299 1.0000 Uani . . . . . .
C4 C 0.47931(14) 0.45618(13) 0.62098(6) 0.0266 1.0000 Uani . . . . . .
C5 C 0.44993(14) 0.31183(13) 0.61688(7) 0.0261 1.0000 Uani . . . . . .
C6 C 0.27867(14) 0.29060(13) 0.62990(7) 0.0271 1.0000 Uani . . . . . .
C7 C 0.22203(15) 0.38639(15) 0.68229(7) 0.0313 1.0000 Uani . . . . . .
C8 C 0.29889(15) 0.48687(15) 0.71118(7) 0.0318 1.0000 Uani . . . . . .
C9 C 0.45804(15) 0.51318(13) 0.69329(6) 0.0286 1.0000 Uani . . . . . .
O10 O 0.71958(11) 0.47618(11) 0.56561(6) 0.0391 1.0000 Uani . . . . . .
C11 C 0.56105(15) 0.23575(14) 0.66622(7) 0.0294 1.0000 Uani . . . . . .
O12 O 0.51972(12) 0.11167(10) 0.66879(6) 0.0421 1.0000 Uani . . . . . .
C13 C 0.62393(19) 0.02656(17) 0.70966(11) 0.0528 1.0000 Uani . . . . . .
C14 C 0.18505(14) 0.29208(12) 0.55704(7) 0.0252 1.0000 Uani . . . . . .
C15 C 0.01156(14) 0.30900(13) 0.55860(7) 0.0255 1.0000 Uani . . . . . .
C16 C -0.06017(15) 0.19686(14) 0.59469(7) 0.0296 1.0000 Uani . . . . . .
O17 O -0.19561(11) 0.16206(10) 0.55752(5) 0.0346 1.0000 Uani . . . . . .
C18 C -0.21556(16) 0.23135(16) 0.49478(8) 0.0351 1.0000 Uani . . . . . .
C19 C -0.07541(14) 0.31130(13) 0.48470(7) 0.0275 1.0000 Uani . . . . . .
C20 C 0.02033(16) 0.25897(14) 0.42550(7) 0.0308 1.0000 Uani . . . . . .
C21 C 0.12924(16) 0.15554(14) 0.45331(7) 0.0328 1.0000 Uani . . . . . .
C22 C 0.21052(16) 0.17161(14) 0.51466(7) 0.0310 1.0000 Uani . . . . . .
O23 O -0.01762(12) 0.14024(11) 0.64732(5) 0.0387 1.0000 Uani . . . . . .
O24 O -0.33094(13) 0.22092(14) 0.45817(6) 0.0558 1.0000 Uani . . . . . .
C25 C -0.0746(2) 0.21687(19) 0.35856(8) 0.0480 1.0000 Uani . . . . . .
O26 O 0.67422(11) 0.27910(10) 0.69750(6) 0.0386 1.0000 Uani . . . . . .
H11 H 0.55512(17) 0.68894(14) 0.73012(7) 0.0397 1.0000 Uiso R . . . . .
H12 H 0.44095(17) 0.70607(14) 0.65853(7) 0.0397 1.0000 Uiso R . . . . .
H41 H 0.39980(14) 0.49768(13) 0.58772(6) 0.0303 1.0000 Uiso R . . . . .
H51 H 0.46457(14) 0.28529(13) 0.56737(7) 0.0300 1.0000 Uiso R . . . . .
H61 H 0.27332(14) 0.20157(13) 0.65022(7) 0.0310 1.0000 Uiso R . . . . .
H71 H 0.11663(15) 0.37263(15) 0.69653(7) 0.0365 1.0000 Uiso R . . . . .
H81 H 0.25015(15) 0.54478(15) 0.74486(7) 0.0371 1.0000 Uiso R . . . . .
H91 H 0.52645(15) 0.47267(13) 0.73178(6) 0.0330 1.0000 Uiso R . . . . .
H131 H 0.58235(19) -0.06359(17) 0.70804(11) 0.0619 1.0000 Uiso R . . . . .
H132 H 0.63613(19) 0.05722(17) 0.75967(11) 0.0619 1.0000 Uiso R . . . . .
H133 H 0.72513(19) 0.02745(17) 0.68959(11) 0.0619 1.0000 Uiso R . . . . .
H141 H 0.22338(14) 0.36521(12) 0.52899(7) 0.0293 1.0000 Uiso R . . . . .
H151 H -0.00792(14) 0.39247(13) 0.58292(7) 0.0292 1.0000 Uiso R . . . . .
H191 H -0.10840(14) 0.40167(13) 0.47222(7) 0.0314 1.0000 Uiso R . . . . .
H201 H 0.08171(16) 0.33395(14) 0.41051(7) 0.0355 1.0000 Uiso R . . . . .
H211 H 0.14048(16) 0.07434(14) 0.42559(7) 0.0382 1.0000 Uiso R . . . . .
H221 H 0.28704(16) 0.10530(14) 0.53248(7) 0.0357 1.0000 Uiso R . . . . .
H251 H -0.0058(2) 0.18468(19) 0.32323(8) 0.0559 1.0000 Uiso R . . . . .
H252 H -0.1458(2) 0.14608(19) 0.37019(8) 0.0559 1.0000 Uiso R . . . . .
H253 H -0.1347(2) 0.29239(19) 0.33844(8) 0.0559 1.0000 Uiso R . . . . .

loop_
_atom_site_aniso_label
_atom_site_aniso_U_11
_atom_site_aniso_U_22
_atom_site_aniso_U_33
_atom_site_aniso_U_23
_atom_site_aniso_U_13
_atom_site_aniso_U_12
C1 0.0368(7) 0.0332(7) 0.0317(7) -0.0026(6) 0.0037(6) -0.0003(6)
O2 0.0356(5) 0.0339(5) 0.0398(5) -0.0012(4) 0.0067(4) -0.0070(4)
C3 0.0285(6) 0.0318(7) 0.0292(6) 0.0041(5) 0.0014(5) -0.0009(5)
C4 0.0241(6) 0.0307(7) 0.0249(6) 0.0019(5) 0.0018(5) 0.0009(5)
C5 0.0218(6) 0.0319(7) 0.0247(6) 0.0009(5) 0.0021(5) -0.0004(5)
C6 0.0232(6) 0.0312(7) 0.0269(6) 0.0027(5) 0.0027(5) -0.0010(5)
C7 0.0248(6) 0.0457(8) 0.0240(6) 0.0009(6) 0.0049(5) 0.0010(6)
C8 0.0306(7) 0.0408(8) 0.0245(6) -0.0012(5) 0.0046(5) 0.0026(6)
C9 0.0289(6) 0.0329(7) 0.0236(6) -0.0001(5) 0.0007(5) 0.0006(5)
O10 0.0330(5) 0.0406(6) 0.0456(6) 0.0007(5) 0.0149(4) -0.0028(4)
C11 0.0261(6) 0.0329(7) 0.0297(6) 0.0022(5) 0.0047(5) 0.0013(5)
O12 0.0322(5) 0.0327(6) 0.0596(7) 0.0112(5) -0.0052(5) -0.0008(4)
C13 0.0406(9) 0.0404(9) 0.0762(12) 0.0223(9) -0.0025(8) 0.0039(7)
C14 0.0228(6) 0.0280(6) 0.0250(6) 0.0011(5) 0.0031(5) -0.0008(5)
C15 0.0237(6) 0.0272(6) 0.0253(6) -0.0003(5) 0.0010(5) 0.0007(5)
C16 0.0246(6) 0.0355(7) 0.0289(7) 0.0001(5) 0.0034(5) -0.0007(5)
O17 0.0290(5) 0.0406(6) 0.0337(5) 0.0049(4) 0.0009(4) -0.0073(4)
C18 0.0295(7) 0.0452(8) 0.0303(7) 0.0021(6) 0.0002(5) -0.0023(6)
C19 0.0257(6) 0.0303(6) 0.0260(6) 0.0012(5) -0.0007(5) 0.0003(5)
C20 0.0319(7) 0.0350(7) 0.0256(6) -0.0001(5) 0.0031(5) -0.0015(6)
C21 0.0332(7) 0.0322(7) 0.0332(7) -0.0054(6) 0.0052(6) 0.0021(6)
C22 0.0289(6) 0.0294(7) 0.0352(7) -0.0009(6) 0.0049(5) 0.0037(5)
O23 0.0339(5) 0.0491(6) 0.0331(5) 0.0124(5) 0.0023(4) -0.0028(5)
O24 0.0350(6) 0.0865(10) 0.0434(6) 0.0113(6) -0.0106(5) -0.0176(6)
C25 0.0502(9) 0.0631(11) 0.0296(7) -0.0091(7) -0.0043(7) 0.0084(8)
O26 0.0295(5) 0.0401(6) 0.0444(6) 0.0013(5) -0.0079(4) 0.0015(4)

loop_
_atom_type_symbol
_atom_type_scat_dispersion_real
_atom_type_scat_dispersion_imag
_atom_type_scat_Cromer_Mann_a1
_atom_type_scat_Cromer_Mann_b1
_atom_type_scat_Cromer_Mann_a2
_atom_type_scat_Cromer_Mann_b2
_atom_type_scat_Cromer_Mann_a3
_atom_type_scat_Cromer_Mann_b3
_atom_type_scat_Cromer_Mann_a4
_atom_type_scat_Cromer_Mann_b4
_atom_type_scat_Cromer_Mann_c
_atom_type_scat_source
'C ' 0.0033 0.0016 2.3100 20.8439 1.0200 10.2075 1.5886 0.5687 0.8650 51.6512 0.2156 International_Tables_Vol_IV_Table_2.2B
'H ' 0.0000 0.0000 0.4930 10.5109 0.3229 26.1257 0.1402 3.1424 0.0408 57.7998 0.0030 International_Tables_Vol_IV_Table_2.2B
'O ' 0.0106 0.0060 3.0485 13.2771 2.2868 5.7011 1.5463 0.3239 0.8670 32.9089 0.2508 International_Tables_Vol_IV_Table_2.2B

loop_
_citation_id
_citation_doi
_citation_year
1 10.1021/jo048108a 2005

loop_
_exptl_crystal_face_index_h
_exptl_crystal_face_index_k
_exptl_crystal_face_index_l
_exptl_crystal_face_perp_dist
0 -1 1 0.070
0 1 1 0.030
0 -1 -1 0.120
0 1 -3 0.090
0 -1 4 0.063
-1 0 -1 0.150
1 0 -1 0.160
1 0 1 0.129

loop_
_geom_angle_atom_site_label_1
_geom_angle_site_symmetry_1
_geom_angle_atom_site_label_2
_geom_angle_site_symmetry_2
_geom_angle_atom_site_label_3
_geom_angle_site_symmetry_3
_geom_angle
_geom_angle_publ_flag
O2 . C1 . C9 . 102.72(10) yes
O2 . C1 . H11 . 111.227 no
C9 . C1 . H11 . 111.157 no
O2 . C1 . H12 . 111.089 no
C9 . C1 . H12 . 111.055 no
H11 . C1 . H12 . 109.467 no
C1 . O2 . C3 . 110.29(10) yes
O2 . C3 . C4 . 108.33(11) yes
O2 . C3 . O10 . 121.79(13) yes
C4 . C3 . O10 . 129.80(13) yes
C3 . C4 . C5 . 121.94(11) yes
C3 . C4 . C9 . 102.08(10) yes
C5 . C4 . C9 . 113.17(11) yes
C3 . C4 . H41 . 106.317 no
C5 . C4 . H41 . 106.357 no
C9 . C4 . H41 . 105.823 no
C4 . C5 . C6 . 107.02(10) yes
C4 . C5 . C11 . 112.29(11) yes
C6 . C5 . C11 . 114.20(10) yes
C4 . C5 . H51 . 106.450 no
C6 . C5 . H51 . 108.316 no
C11 . C5 . H51 . 108.229 no
C5 . C6 . C7 . 112.83(11) yes
C5 . C6 . C14 . 107.68(10) yes
C7 . C6 . C14 . 113.60(11) yes
C5 . C6 . H61 . 105.528 no
C7 . C6 . H61 . 108.412 no
C14 . C6 . H61 . 108.394 no
C6 . C7 . C8 . 126.44(12) yes
C6 . C7 . H71 . 116.771 no
C8 . C7 . H71 . 116.785 no
C7 . C8 . C9 . 120.09(12) yes
C7 . C8 . H81 . 119.935 no
C9 . C8 . H81 . 119.977 no
C4 . C9 . C1 . 100.10(10) yes
C4 . C9 . C8 . 108.99(11) yes
C1 . C9 . C8 . 123.10(12) yes
C4 . C9 . H91 . 112.772 no
C1 . C9 . H91 . 105.931 no
C8 . C9 . H91 . 106.031 no
C5 . C11 . O12 . 110.85(11) yes
C5 . C11 . O26 . 125.29(13) yes
O12 . C11 . O26 . 123.82(13) yes
C11 . O12 . C13 . 116.07(12) yes
O12 . C13 . H131 . 109.512 no
O12 . C13 . H132 . 109.313 no
H131 . C13 . H132 . 109.476 no
O12 . C13 . H133 . 109.575 no
H131 . C13 . H133 . 109.476 no
H132 . C13 . H133 . 109.476 no
C6 . C14 . C15 . 115.89(10) yes
C6 . C14 . C22 . 112.15(11) yes
C15 . C14 . C22 . 107.25(10) yes
C6 . C14 . H141 . 107.825 no
C15 . C14 . H141 . 107.792 no
C22 . C14 . H141 . 105.341 no
C14 . C15 . C16 . 112.08(11) yes
C14 . C15 . C19 . 113.62(10) yes
C16 . C15 . C19 . 103.36(10) yes
C14 . C15 . H151 . 108.443 no
C16 . C15 . H151 . 110.778 no
C19 . C15 . H151 . 108.470 no
C15 . C16 . O17 . 110.07(11) yes
C15 . C16 . O23 . 130.03(12) yes
O17 . C16 . O23 . 119.89(12) yes
C16 . O17 . C18 . 110.25(11) yes
O17 . C18 . C19 . 110.18(11) yes
O17 . C18 . O24 . 119.76(13) yes
C19 . C18 . O24 . 130.06(14) yes
C15 . C19 . C18 . 102.95(11) yes
C15 . C19 . C20 . 113.27(10) yes
C18 . C19 . C20 . 113.62(11) yes
C15 . C19 . H191 . 110.033 no
C18 . C19 . H191 . 108.380 no
C20 . C19 . H191 . 108.412 no
C19 . C20 . C21 . 111.14(11) yes
C19 . C20 . C25 . 114.14(12) yes
C21 . C20 . C25 . 112.35(13) yes
C19 . C20 . H201 . 106.087 no
C21 . C20 . H201 . 107.812 no
C25 . C20 . H201 . 104.708 no
C20 . C21 . C22 . 120.13(13) yes
C20 . C21 . H211 . 119.957 no
C22 . C21 . H211 . 119.912 no
C14 . C22 . C21 . 118.64(12) yes
C14 . C22 . H221 . 120.650 no
C21 . C22 . H221 . 120.714 no
C20 . C25 . H251 . 109.550 no
C20 . C25 . H252 . 109.457 no
H251 . C25 . H252 . 109.476 no
C20 . C25 . H253 . 109.392 no
H251 . C25 . H253 . 109.476 no
H252 . C25 . H253 . 109.476 no

loop_
_geom_bond_atom_site_label_1
_geom_bond_site_symmetry_1
_geom_bond_atom_site_label_2
_geom_bond_site_symmetry_2
_geom_bond_distance
_geom_bond_publ_flag
C1 . O2 . 1.4738(17) yes
C1 . C9 . 1.5220(19) yes
C1 . H11 . 1.000 no
C1 . H12 . 1.000 no
O2 . C3 . 1.3498(17) yes
C3 . C4 . 1.5011(18) yes
C3 . O10 . 1.2049(17) yes
C4 . C5 . 1.5138(18) yes
C4 . C9 . 1.5228(17) yes
C4 . H41 . 1.000 no
C5 . C6 . 1.5662(17) yes
C5 . C11 . 1.5171(18) yes
C5 . H51 . 1.000 no
C6 . C7 . 1.5188(19) yes
C6 . C14 . 1.5520(18) yes
C6 . H61 . 1.000 no
C7 . C8 . 1.332(2) yes
C7 . H71 . 1.000 no
C8 . C9 . 1.4965(18) yes
C8 . H81 . 1.000 no
C9 . H91 . 1.000 no
C11 . O12 . 1.3340(17) yes
C11 . O26 . 1.2037(17) yes
O12 . C13 . 1.4489(18) yes
C13 . H131 . 1.000 no
C13 . H132 . 1.000 no
C13 . H133 . 1.000 no
C14 . C15 . 1.5422(17) yes
C14 . C22 . 1.5096(18) yes
C14 . H141 . 1.000 no
C15 . C16 . 1.5121(18) yes
C15 . C19 . 1.5433(18) yes
C15 . H151 . 1.000 no
C16 . O17 . 1.3824(16) yes
C16 . O23 . 1.1923(17) yes
O17 . C18 . 1.3903(17) yes
C18 . C19 . 1.5117(19) yes
C18 . O24 . 1.1877(18) yes
C19 . C20 . 1.5607(18) yes
C19 . H191 . 1.000 no
C20 . C21 . 1.502(2) yes
C20 . C25 . 1.527(2) yes
C20 . H201 . 1.000 no
C21 . C22 . 1.327(2) yes
C21 . H211 . 1.000 no
C22 . H221 . 1.000 no
C25 . H251 . 1.000 no
C25 . H252 . 1.000 no
C25 . H253 . 1.000 no

loop_
_geom_contact_atom_site_label_1
_geom_contact_atom_site_label_2
_geom_contact_distance
_geom_contact_site_symmetry_1
_geom_contact_site_symmetry_2
_geom_contact_publ_flag
O2 C20 3.485(2) . 2_666 no
O2 C13 3.503(2) . 3_656 no
O2 C21 3.563(2) . 2_666 no
O2 O24 3.594(2) . 2_566 no
O10 C18 2.944(2) . 1_655 no
O10 C19 3.002(2) . 1_655 no
O10 C15 3.112(2) . 1_655 no
O10 O17 3.335(2) . 1_655 no
O10 O24 3.342(2) . 1_655 no
O10 C16 3.494(2) . 1_655 no
O10 C14 3.495(2) . 2_666 no
O10 C20 3.564(2) . 2_666 no
O12 O17 3.458(2) . 1_655 no
O17 C11 3.196(2) . 1_455 no
O17 O26 3.224(2) . 1_455 no
O17 C21 3.341(2) . 2_556 no
O23 C1 3.219(2) . 3_546 no
O23 O26 3.285(2) . 1_455 no
O23 C9 3.305(2) . 3_546 no
O23 C8 3.549(2) . 3_546 no
O24 C1 3.330(2) . 2_566 no
O26 C16 3.288(2) . 1_655 no
O26 C13 3.504(2) . 3_656 no

loop_
_geom_torsion_atom_site_label_1
_geom_torsion_atom_site_label_2
_geom_torsion_atom_site_label_3
_geom_torsion_atom_site_label_4
_geom_torsion_site_symmetry_1
_geom_torsion_site_symmetry_2
_geom_torsion_site_symmetry_3
_geom_torsion_site_symmetry_4
_geom_torsion
_geom_torsion_publ_flag
O2 C1 C9 C4 . . . . -37.2(1) no
O2 C1 C9 C8 . . . . -158.0(1) no
O2 C3 C4 C5 . . . . -153.7(1) no
O2 C3 C4 C9 . . . . -26.3(1) no
O10 C3 O2 C1 . . . . 179.4(1) no
O10 C3 C4 C5 . . . . 29.3(2) no
O10 C3 C4 C9 . . . . 156.8(1) no
O12 C11 C5 C4 . . . . 171.3(1) no
O12 C11 C5 C6 . . . . 49.3(2) no
O17 C16 C15 C14 . . . . -138.0(1) no
O17 C16 C15 C19 . . . . -15.2(1) no
O17 C18 C19 C15 . . . . -14.8(1) no
O17 C18 C19 C20 . . . . 108.1(1) no
O23 C16 O17 C18 . . . . -174.1(1) no
O23 C16 C15 C14 . . . . 42.6(2) no
O23 C16 C15 C19 . . . . 165.3(1) no
O24 C18 O17 C16 . . . . -174.7(1) no
O24 C18 C19 C15 . . . . 165.7(2) no
O24 C18 C19 C20 . . . . -71.4(2) no
O26 C11 O12 C13 . . . . -2.9(2) no
O26 C11 C5 C4 . . . . -10.8(2) no
O26 C11 C5 C6 . . . . -132.9(1) no
C1 O2 C3 C4 . . . . 2.2(1) no
C1 C9 C4 C3 . . . . 38.3(1) no
C1 C9 C4 C5 . . . . 171.2(1) no
C1 C9 C8 C7 . . . . 141.8(1) no
C3 O2 C1 C9 . . . . 22.9(1) no
C3 C4 C5 C6 . . . . -174.6(1) no
C3 C4 C5 C11 . . . . 59.3(2) no
C3 C4 C9 C8 . . . . 168.7(1) no
C4 C5 C6 C7 . . . . -34.7(1) no
C4 C5 C6 C14 . . . . 91.5(1) no
C4 C9 C8 C7 . . . . 25.3(2) no
C5 C4 C9 C8 . . . . -58.5(1) no
C5 C6 C7 C8 . . . . 5.8(2) no
C5 C6 C14 C15 . . . . -164.4(1) no
C5 C6 C14 C22 . . . . 72.0(1) no
C5 C11 O12 C13 . . . . 175.0(1) no
C6 C5 C4 C9 . . . . 63.0(1) no
C6 C7 C8 C9 . . . . -0.7(2) no
C6 C14 C15 C16 . . . . -63.9(1) no
C6 C14 C15 C19 . . . . 179.3(1) no
C6 C14 C22 C21 . . . . 175.2(1) no
C7 C6 C5 C11 . . . . 90.2(1) no
C7 C6 C14 C15 . . . . -38.7(2) no
C7 C6 C14 C22 . . . . -162.3(1) no
C8 C7 C6 C14 . . . . -117.1(1) no
C9 C4 C5 C11 . . . . -63.0(1) no
C11 C5 C6 C14 . . . . -143.6(1) no
C14 C15 C19 C18 . . . . 139.0(1) no
C14 C15 C19 C20 . . . . 15.8(2) no
C14 C22 C21 C20 . . . . 3.1(2) no
C15 C14 C22 C21 . . . . 46.9(2) no
C15 C16 O17 C18 . . . . 6.4(2) no
C15 C19 C20 C21 . . . . 31.9(2) no
C15 C19 C20 C25 . . . . 160.2(1) no
C16 O17 C18 C19 . . . . 5.7(2) no
C16 C15 C14 C22 . . . . 62.2(1) no
C16 C15 C19 C18 . . . . 17.3(1) no
C16 C15 C19 C20 . . . . -105.9(1) no
C18 C19 C20 C21 . . . . -85.1(1) no
C18 C19 C20 C25 . . . . 43.2(2) no
C19 C15 C14 C22 . . . . -54.5(1) no
C19 C20 C21 C22 . . . . -44.6(2) no
C22 C21 C20 C25 . . . . -173.9(1) no
